data_7243284
loop_
_publ_author_name
'Tantawy, Ahmed H.'
'Meng, Xiang-Gao'
'Marzouk, Adel A.'
'Fouad, Ali'
'Abdelazeem, Ahmed H.'
'Youssif, Bahaa G. M.'
'Jiang, Hong'
'Wang, Man-Qun'

_publ_section_title
;
 Structure-based design, synthesis, and biological evaluation of novel
 piperine--resveratrol hybrids as antiproliferative agents targeting
 SIRT-2
;
_journal_issue 41
_journal_name_full 'RSC Advances'
_journal_page_first 25738
_journal_page_last 25751
_journal_paper_doi 10.1039/D1RA04061H
_journal_volume 11
_journal_year 2021
_chemical_formula_moiety 'C20 H18 N2 O5'
_chemical_formula_sum 'C20 H18 N2 O5'
_chemical_formula_weight 366.36
_space_group_crystal_system monoclinic
_space_group_IT_number 14
_space_group_name_Hall '-P 2ybc'
_space_group_name_H-M_alt 'P 1 21/c 1'
_atom_sites_solution_hydrogens geom
_atom_sites_solution_primary direct
_audit_creation_date 2019-05-30
_audit_creation_method
; 
Olex2 1.2 
(compiled 2018.05.29 svn.r3508 for OlexSys, GUI svn.r5506) 
;
_audit_update_record
;
2020-06-12 deposited with the CCDC.	2021-06-24 downloaded from the CCDC.
;
_cell_angle_alpha 90
_cell_angle_beta 112.874(3)
_cell_angle_gamma 90
_cell_formula_units_Z 4
_cell_length_a 18.1988(7)
_cell_length_b 4.8105(2)
_cell_length_c 22.1672(8)
_cell_measurement_reflns_used 2380
_cell_measurement_temperature 296(2)
_cell_measurement_theta_max 64.10
_cell_measurement_theta_min 4.10
_cell_volume 1788.03(13)
_computing_cell_refinement 'SAINT v7.68A (Bruker, 2009)'
_computing_data_collection 'Bruker APEX2'
_computing_data_reduction 'SAINT v7.68A (Bruker, 2009)'
_computing_molecular_graphics 'Olex2 (Dolomanov et al., 2009)'
_computing_publication_material 'Olex2 (Dolomanov et al., 2009)'
_computing_structure_refinement 'XL (Sheldrick, 2008)'
_computing_structure_solution 'XS (Sheldrick, 2008)'
_diffrn_ambient_temperature 296(2)
_diffrn_measured_fraction_theta_full 0.982
_diffrn_measured_fraction_theta_max 0.982
_diffrn_measurement_device_type 'Bruker APEX-II CCD'
_diffrn_measurement_method '\f and \w scans'
_diffrn_radiation_monochromator graphite
_diffrn_radiation_type CuK\a
_diffrn_radiation_wavelength 1.54178
_diffrn_reflns_av_R_equivalents 0.0601
_diffrn_reflns_av_unetI/netI 0.0798
_diffrn_reflns_Laue_measured_fraction_full 0.982
_diffrn_reflns_Laue_measured_fraction_max 0.982
_diffrn_reflns_limit_h_max 20
_diffrn_reflns_limit_h_min -21
_diffrn_reflns_limit_k_max 5
_diffrn_reflns_limit_k_min -5
_diffrn_reflns_limit_l_max 26
_diffrn_reflns_limit_l_min -24
_diffrn_reflns_number 14927
_diffrn_reflns_point_group_measured_fraction_full 0.982
_diffrn_reflns_point_group_measured_fraction_max 0.982
_diffrn_reflns_theta_full 65.921
_diffrn_reflns_theta_max 65.921
_diffrn_reflns_theta_min 2.635
_diffrn_standards_number 0
_exptl_absorpt_coefficient_mu 0.822
_exptl_absorpt_correction_T_max 0.7527
_exptl_absorpt_correction_T_min 0.6313
_exptl_absorpt_correction_type multi-scan
_exptl_absorpt_process_details
'SADABS-2008/1 (Bruker,2008) was used for absorption correction. wR2(int) was 0.1274 before and 0.0607 after correction. The Ra '
_exptl_crystal_colour yellow
_exptl_crystal_colour_primary yellow
_exptl_crystal_density_diffrn 1.361
_exptl_crystal_description block
_exptl_crystal_F_000 768
_exptl_crystal_size_max 0.12
_exptl_crystal_size_mid 0.1
_exptl_crystal_size_min 0.1
_refine_diff_density_max 0.215
_refine_diff_density_min -0.171
_refine_diff_density_rms 0.052
_refine_ls_extinction_coef 0.0012(4)
_refine_ls_extinction_expression Fc^*^=kFc[1+0.001xFc^2^\l^3^/sin(2\q)]^-1/4^
_refine_ls_extinction_method 'SHELXL-2014/7 (Sheldrick 2014'
_refine_ls_goodness_of_fit_ref 1.072
_refine_ls_hydrogen_treatment constr
_refine_ls_matrix_type full
_refine_ls_number_parameters 247
_refine_ls_number_reflns 3069
_refine_ls_number_restraints 0
_refine_ls_restrained_S_all 1.072
_refine_ls_R_factor_all 0.0687
_refine_ls_R_factor_gt 0.0490
_refine_ls_shift/su_max 0.002
_refine_ls_shift/su_mean 0.000
_refine_ls_structure_factor_coef Fsqd
_refine_ls_weighting_details 'w=1/[\s^2^(Fo^2^)+(0.0671P)^2^+0.2630P] where P=(Fo^2^+2Fc^2^)/3'
_refine_ls_weighting_scheme calc
_refine_ls_wR_factor_gt 0.1431
_refine_ls_wR_factor_ref 0.1575
_reflns_Friedel_coverage 0.000
_reflns_number_gt 2352
_reflns_number_total 3069
_reflns_threshold_expression 'I > 2\s(I)'
_cod_data_source_file d1ra04061h3.cif
_cod_data_source_block cu_190528e_0m
_cod_database_code 7243284
_shelx_shelxl_version_number 2014/7
_shelx_space_group_comment
; 
The symmetry employed for this shelxl refinement is uniquely defined 
by the following loop, which should always be used as a source of 
symmetry information in preference to the above space-group names. 
They are only intended as comments. 
;
_shelx_estimated_absorpt_t_max 0.922
_shelx_estimated_absorpt_t_min 0.908
_olex2_refinement_description
; 
1. Fixed Uiso 
 At 1.2 times of: 
  All C(H) groups, All C(H,H) groups, All N(H) groups 
 At 1.5 times of: 
  All C(H,H,H) groups, All O(H) groups 
2.a Secondary CH2 refined with riding coordinates: 
 C20(H20A,H20B) 
2.b Aromatic/amide H refined with riding coordinates: 
 C2(H2), C5(H5), C6(H6), C8(H8), C10(H10), C11(H11), C12(H12), C13(H13), 
 C15(H15), C16(H16), C19(H19), N2(H2A) 
2.c Idealised Me refined as rotating group: 
 C7(H7A,H7B,H7C) 
2.d Idealised tetrahedral OH refined as rotating group: 
 O2(H2B) 
;
_olex2_submission_special_instructions 'No special instructions were received'

loop_
_space_group_symop_operation_xyz
'x, y, z'
'-x, y+1/2, -z+1/2'
'-x, -y, -z'
'x, -y-1/2, z-1/2'

loop_
_atom_site_label
_atom_site_type_symbol
_atom_site_fract_x
_atom_site_fract_y
_atom_site_fract_z
_atom_site_U_iso_or_equiv
_atom_site_adp_type
_atom_site_occupancy
_atom_site_site_symmetry_order
_atom_site_calc_flag
_atom_site_refinement_flags_posn
_atom_site_refinement_flags_adp
_atom_site_refinement_flags_occupancy
_atom_site_disorder_assembly
_atom_site_disorder_group
C1 C 0.35046(13) -0.0588(4) 0.02034(10) 0.0447(5) Uani 1 1 d . . . . .
C2 C 0.40926(13) 0.1462(4) 0.04431(10) 0.0465(5) Uani 1 1 d . . . . .
H2 H 0.4244 0.2484 0.0154 0.056 Uiso 1 1 calc R . . . .
C3 C 0.44484(13) 0.1971(5) 0.11054(10) 0.0489(6) Uani 1 1 d . . . . .
C4 C 0.42036(14) 0.0507(5) 0.15411(11) 0.0525(6) Uani 1 1 d . . . . .
C5 C 0.36294(15) -0.1505(5) 0.13104(12) 0.0609(7) Uani 1 1 d . . . . .
H5 H 0.3467 -0.2482 0.1599 0.073 Uiso 1 1 calc R . . . .
C6 C 0.32912(14) -0.2085(5) 0.06451(11) 0.0548(6) Uani 1 1 d . . . . .
H6 H 0.2915 -0.3499 0.0493 0.066 Uiso 1 1 calc R . . . .
C7 C 0.54046(15) 0.5202(6) 0.10291(14) 0.0691(7) Uani 1 1 d . . . . .
H7A H 0.5011 0.6334 0.0707 0.104 Uiso 1 1 calc GR . . . .
H7B H 0.5611 0.3864 0.0814 0.104 Uiso 1 1 calc GR . . . .
H7C H 0.5831 0.6357 0.1308 0.104 Uiso 1 1 calc GR . . . .
C8 C 0.31287(13) -0.1229(5) -0.04891(10) 0.0457(5) Uani 1 1 d . . . . .
H8 H 0.2920 -0.2998 -0.0617 0.055 Uiso 1 1 calc R . . . .
C9 C 0.24917(13) 0.1389(4) -0.20754(10) 0.0436(5) Uani 1 1 d . . . . .
C10 C 0.21373(14) 0.0028(5) -0.27161(11) 0.0484(6) Uani 1 1 d . . . . .
H10 H 0.2004 -0.1844 -0.2731 0.058 Uiso 1 1 calc R . . . .
C11 C 0.19976(13) 0.1351(5) -0.32771(10) 0.0477(6) Uani 1 1 d . . . . .
H11 H 0.2151 0.3205 -0.3255 0.057 Uiso 1 1 calc R . . . .
C12 C 0.16284(13) 0.0127(5) -0.39112(10) 0.0489(6) Uani 1 1 d . . . . .
H12 H 0.1408 -0.1637 -0.3938 0.059 Uiso 1 1 calc R . . . .
C13 C 0.15768(13) 0.1340(5) -0.44697(11) 0.0492(6) Uani 1 1 d . . . . .
H13 H 0.1789 0.3119 -0.4437 0.059 Uiso 1 1 calc R . . . .
C14 C 0.12194(13) 0.0142(5) -0.51255(10) 0.0458(5) Uani 1 1 d . . . . .
C15 C 0.14739(14) 0.1054(5) -0.56074(11) 0.0543(6) Uani 1 1 d . . . . .
H15 H 0.1843 0.2492 -0.5509 0.065 Uiso 1 1 calc R . . . .
C16 C 0.11978(15) -0.0101(5) -0.62272(12) 0.0591(6) Uani 1 1 d . . . . .
H16 H 0.1387 0.0480 -0.6540 0.071 Uiso 1 1 calc R . . . .
C17 C 0.06331(14) -0.2136(5) -0.63579(11) 0.0517(6) Uani 1 1 d . . . . .
C18 C 0.03554(13) -0.3008(5) -0.58953(10) 0.0469(5) Uani 1 1 d . . . . .
C19 C 0.06363(13) -0.1959(5) -0.52779(10) 0.0461(5) Uani 1 1 d . . . . .
H19 H 0.0450 -0.2603 -0.4968 0.055 Uiso 1 1 calc R . . . .
C20 C -0.03308(16) -0.5247(6) -0.68314(12) 0.0612(7) Uani 1 1 d . . . . .
H20A H -0.0856 -0.4555 -0.7105 0.073 Uiso 1 1 calc R . . . .
H20B H -0.0292 -0.7169 -0.6948 0.073 Uiso 1 1 calc R . . . .
N1 N 0.30761(11) 0.0563(4) -0.09272(8) 0.0450(5) Uani 1 1 d . . . . .
N2 N 0.27210(11) -0.0397(4) -0.15635(8) 0.0475(5) Uani 1 1 d . . . . .
H2A H 0.2645 -0.2152 -0.1635 0.057 Uiso 1 1 calc R . . . .
O1 O 0.50512(11) 0.3803(4) 0.14094(8) 0.0695(6) Uani 1 1 d . . . . .
O2 O 0.45540(13) 0.0990(4) 0.21964(8) 0.0734(6) Uani 1 1 d . . . . .
H2B H 0.4798 0.2466 0.2262 0.110 Uiso 1 1 calc GR . . . .
O3 O 0.25559(11) 0.3921(3) -0.20059(7) 0.0596(5) Uani 1 1 d . . . . .
O4 O 0.02702(11) -0.3619(4) -0.69268(8) 0.0714(5) Uani 1 1 d . . . . .
O5 O -0.02112(10) -0.5052(4) -0.61582(8) 0.0621(5) Uani 1 1 d . . . . .

loop_
_atom_site_aniso_label
_atom_site_aniso_U_11
_atom_site_aniso_U_22
_atom_site_aniso_U_33
_atom_site_aniso_U_23
_atom_site_aniso_U_13
_atom_site_aniso_U_12
C1 0.0470(12) 0.0422(13) 0.0410(13) 0.0008(9) 0.0128(10) 0.0032(9)
C2 0.0553(14) 0.0444(13) 0.0384(13) 0.0013(9) 0.0165(10) -0.0020(10)
C3 0.0522(13) 0.0471(14) 0.0407(13) -0.0029(9) 0.0107(10) -0.0024(10)
C4 0.0610(15) 0.0542(15) 0.0358(13) 0.0022(10) 0.0117(11) 0.0023(11)
C5 0.0704(17) 0.0655(17) 0.0482(15) 0.0090(11) 0.0247(12) -0.0085(12)
C6 0.0571(14) 0.0517(15) 0.0507(15) 0.0022(10) 0.0158(11) -0.0090(11)
C7 0.0602(16) 0.0670(18) 0.0743(19) -0.0014(13) 0.0197(14) -0.0164(13)
C8 0.0502(13) 0.0412(13) 0.0414(13) -0.0048(9) 0.0132(10) -0.0044(9)
C9 0.0491(13) 0.0339(13) 0.0429(13) -0.0044(9) 0.0125(10) 0.0011(9)
C10 0.0599(14) 0.0363(13) 0.0436(14) -0.0041(9) 0.0143(10) -0.0018(10)
C11 0.0551(14) 0.0395(13) 0.0453(14) -0.0025(9) 0.0160(11) 0.0027(9)
C12 0.0557(14) 0.0440(13) 0.0436(14) -0.0028(9) 0.0156(10) 0.0021(10)
C13 0.0528(13) 0.0454(14) 0.0473(14) -0.0003(9) 0.0172(11) 0.0002(10)
C14 0.0476(13) 0.0473(13) 0.0406(13) 0.0053(9) 0.0151(10) 0.0071(9)
C15 0.0532(14) 0.0592(16) 0.0488(15) 0.0078(10) 0.0181(11) -0.0011(10)
C16 0.0638(16) 0.0740(18) 0.0444(15) 0.0113(12) 0.0265(12) 0.0027(12)
C17 0.0594(15) 0.0593(16) 0.0359(13) 0.0042(10) 0.0179(11) 0.0089(11)
C18 0.0497(13) 0.0451(13) 0.0441(14) 0.0023(9) 0.0162(10) 0.0044(10)
C19 0.0517(13) 0.0467(13) 0.0404(13) 0.0037(9) 0.0184(10) 0.0031(10)
C20 0.0660(16) 0.0684(17) 0.0434(15) -0.0076(11) 0.0149(12) 0.0015(12)
N1 0.0536(11) 0.0398(11) 0.0356(10) -0.0076(7) 0.0109(8) -0.0008(8)
N2 0.0650(12) 0.0315(10) 0.0380(11) -0.0063(7) 0.0113(9) -0.0031(8)
O1 0.0772(13) 0.0755(13) 0.0459(11) -0.0097(8) 0.0131(9) -0.0285(9)
O2 0.0993(15) 0.0776(14) 0.0346(10) 0.0014(8) 0.0166(9) -0.0112(11)
O3 0.0864(12) 0.0328(10) 0.0500(10) -0.0053(6) 0.0162(9) -0.0014(7)
O4 0.0878(14) 0.0860(14) 0.0400(10) -0.0060(8) 0.0242(9) -0.0106(10)
O5 0.0698(11) 0.0657(12) 0.0483(11) -0.0083(8) 0.0202(9) -0.0120(9)

loop_
_atom_type_symbol
_atom_type_description
_atom_type_scat_dispersion_real
_atom_type_scat_dispersion_imag
_atom_type_scat_source
C C 0.0181 0.0091 'International Tables Vol C Tables 4.2.6.8 and 6.1.1.4'
H H 0.0000 0.0000 'International Tables Vol C Tables 4.2.6.8 and 6.1.1.4'
N N 0.0311 0.0180 'International Tables Vol C Tables 4.2.6.8 and 6.1.1.4'
O O 0.0492 0.0322 'International Tables Vol C Tables 4.2.6.8 and 6.1.1.4'

loop_
_geom_angle_atom_site_label_1
_geom_angle_atom_site_label_2
_geom_angle_atom_site_label_3
_geom_angle
_geom_angle_site_symmetry_1
_geom_angle_site_symmetry_3
_geom_angle_publ_flag
C2 C1 C8 121.87(19) . . ?
C6 C1 C2 118.7(2) . . ?
C6 C1 C8 119.4(2) . . ?
C1 C2 H2 119.9 . . ?
C3 C2 C1 120.2(2) . . ?
C3 C2 H2 119.9 . . ?
C2 C3 C4 120.1(2) . . ?
O1 C3 C2 126.6(2) . . ?
O1 C3 C4 113.23(19) . . ?
C5 C4 C3 119.9(2) . . ?
O2 C4 C3 120.5(2) . . ?
O2 C4 C5 119.5(2) . . ?
C4 C5 H5 120.1 . . ?
C4 C5 C6 119.9(2) . . ?
C6 C5 H5 120.1 . . ?
C1 C6 C5 121.0(2) . . ?
C1 C6 H6 119.5 . . ?
C5 C6 H6 119.5 . . ?
H7A C7 H7B 109.5 . . ?
H7A C7 H7C 109.5 . . ?
H7B C7 H7C 109.5 . . ?
O1 C7 H7A 109.5 . . ?
O1 C7 H7B 109.5 . . ?
O1 C7 H7C 109.5 . . ?
C1 C8 H8 119.1 . . ?
N1 C8 C1 121.9(2) . . ?
N1 C8 H8 119.1 . . ?
N2 C9 C10 113.89(19) . . ?
O3 C9 C10 123.3(2) . . ?
O3 C9 N2 122.77(19) . . ?
C9 C10 H10 118.5 . . ?
C11 C10 C9 123.0(2) . . ?
C11 C10 H10 118.5 . . ?
C10 C11 H11 117.7 . . ?
C10 C11 C12 124.6(2) . . ?
C12 C11 H11 117.7 . . ?
C11 C12 H12 117.7 . . ?
C13 C12 C11 124.6(2) . . ?
C13 C12 H12 117.7 . . ?
C12 C13 H13 116.8 . . ?
C12 C13 C14 126.3(2) . . ?
C14 C13 H13 116.8 . . ?
C15 C14 C13 119.2(2) . . ?
C15 C14 C19 119.1(2) . . ?
C19 C14 C13 121.63(19) . . ?
C14 C15 H15 118.8 . . ?
C16 C15 C14 122.4(2) . . ?
C16 C15 H15 118.8 . . ?
C15 C16 H16 121.6 . . ?
C17 C16 C15 116.8(2) . . ?
C17 C16 H16 121.6 . . ?
C16 C17 C18 121.7(2) . . ?
C16 C17 O4 128.3(2) . . ?
C18 C17 O4 110.0(2) . . ?
C17 C18 O5 109.51(19) . . ?
C19 C18 C17 122.4(2) . . ?
C19 C18 O5 128.1(2) . . ?
C14 C19 H19 121.2 . . ?
C18 C19 C14 117.5(2) . . ?
C18 C19 H19 121.2 . . ?
H20A C20 H20B 108.5 . . ?
O4 C20 H20A 110.2 . . ?
O4 C20 H20B 110.2 . . ?
O5 C20 H20A 110.2 . . ?
O5 C20 H20B 110.2 . . ?
O5 C20 O4 107.78(19) . . ?
C8 N1 N2 114.73(18) . . ?
C9 N2 N1 120.85(18) . . ?
C9 N2 H2A 119.6 . . ?
N1 N2 H2A 119.6 . . ?
C3 O1 C7 118.55(18) . . ?
C4 O2 H2B 109.5 . . ?
C17 O4 C20 105.78(18) . . ?
C18 O5 C20 105.92(17) . . ?

loop_
_geom_bond_atom_site_label_1
_geom_bond_atom_site_label_2
_geom_bond_distance
_geom_bond_site_symmetry_2
_geom_bond_publ_flag
C1 C2 1.399(3) . ?
C1 C6 1.387(3) . ?
C1 C8 1.450(3) . ?
C2 H2 0.9300 . ?
C2 C3 1.377(3) . ?
C3 C4 1.401(3) . ?
C3 O1 1.363(3) . ?
C4 C5 1.369(3) . ?
C4 O2 1.360(3) . ?
C5 H5 0.9300 . ?
C5 C6 1.388(3) . ?
C6 H6 0.9300 . ?
C7 H7A 0.9600 . ?
C7 H7B 0.9600 . ?
C7 H7C 0.9600 . ?
C7 O1 1.414(3) . ?
C8 H8 0.9300 . ?
C8 N1 1.274(3) . ?
C9 C10 1.466(3) . ?
C9 N2 1.353(3) . ?
C9 O3 1.228(2) . ?
C10 H10 0.9300 . ?
C10 C11 1.331(3) . ?
C11 H11 0.9300 . ?
C11 C12 1.428(3) . ?
C12 H12 0.9300 . ?
C12 C13 1.339(3) . ?
C13 H13 0.9300 . ?
C13 C14 1.461(3) . ?
C14 C15 1.390(3) . ?
C14 C19 1.408(3) . ?
C15 H15 0.9300 . ?
C15 C16 1.383(3) . ?
C16 H16 0.9300 . ?
C16 C17 1.366(3) . ?
C17 C18 1.373(3) . ?
C17 O4 1.374(3) . ?
C18 C19 1.358(3) . ?
C18 O5 1.379(3) . ?
C19 H19 0.9300 . ?
C20 H20A 0.9700 . ?
C20 H20B 0.9700 . ?
C20 O4 1.426(3) . ?
C20 O5 1.425(3) . ?
N1 N2 1.383(2) . ?
N2 H2A 0.8600 . ?
O2 H2B 0.8200 . ?

loop_
_geom_hbond_atom_site_label_D
_geom_hbond_atom_site_label_H
_geom_hbond_atom_site_label_A
_geom_hbond_distance_DH
_geom_hbond_distance_HA
_geom_hbond_distance_DA
_geom_hbond_angle_DHA
_geom_hbond_site_symmetry_A
N2 H2A O3 0.86 2.04 2.880(2) 164.6 1_545

loop_
_geom_torsion_atom_site_label_1
_geom_torsion_atom_site_label_2
_geom_torsion_atom_site_label_3
_geom_torsion_atom_site_label_4
_geom_torsion
_geom_torsion_site_symmetry_1
_geom_torsion_site_symmetry_2
_geom_torsion_site_symmetry_3
_geom_torsion_site_symmetry_4
_geom_torsion_publ_flag
C1 C2 C3 C4 -2.3(3) . . . . ?
C1 C2 C3 O1 176.8(2) . . . . ?
C1 C8 N1 N2 178.29(18) . . . . ?
C2 C1 C6 C5 2.4(3) . . . . ?
C2 C1 C8 N1 -26.3(3) . . . . ?
C2 C3 C4 C5 2.4(4) . . . . ?
C2 C3 C4 O2 179.7(2) . . . . ?
C2 C3 O1 C7 -5.4(4) . . . . ?
C3 C4 C5 C6 -0.1(4) . . . . ?
C4 C3 O1 C7 173.7(2) . . . . ?
C4 C5 C6 C1 -2.3(4) . . . . ?
C6 C1 C2 C3 -0.1(3) . . . . ?
C6 C1 C8 N1 155.2(2) . . . . ?
C8 C1 C2 C3 -178.6(2) . . . . ?
C8 C1 C6 C5 -179.1(2) . . . . ?
C8 N1 N2 C9 167.5(2) . . . . ?
C9 C10 C11 C12 -177.7(2) . . . . ?
C10 C9 N2 N1 179.08(18) . . . . ?
C10 C11 C12 C13 -171.3(2) . . . . ?
C11 C12 C13 C14 178.7(2) . . . . ?
C12 C13 C14 C15 -154.5(2) . . . . ?
C12 C13 C14 C19 24.0(4) . . . . ?
C13 C14 C15 C16 176.0(2) . . . . ?
C13 C14 C19 C18 -178.0(2) . . . . ?
C14 C15 C16 C17 2.4(4) . . . . ?
C15 C14 C19 C18 0.5(3) . . . . ?
C15 C16 C17 C18 -0.4(4) . . . . ?
C15 C16 C17 O4 -179.3(2) . . . . ?
C16 C17 C18 C19 -1.6(4) . . . . ?
C16 C17 C18 O5 179.6(2) . . . . ?
C16 C17 O4 C20 -173.7(3) . . . . ?
C17 C18 C19 C14 1.5(3) . . . . ?
C17 C18 O5 C20 -5.2(2) . . . . ?
C18 C17 O4 C20 7.2(3) . . . . ?
C19 C14 C15 C16 -2.5(3) . . . . ?
C19 C18 O5 C20 176.0(2) . . . . ?
N2 C9 C10 C11 -168.4(2) . . . . ?
O1 C3 C4 C5 -176.8(2) . . . . ?
O1 C3 C4 O2 0.6(3) . . . . ?
O2 C4 C5 C6 -177.5(2) . . . . ?
O3 C9 C10 C11 13.5(4) . . . . ?
O3 C9 N2 N1 -2.8(3) . . . . ?
O4 C17 C18 C19 177.5(2) . . . . ?
O4 C17 C18 O5 -1.3(3) . . . . ?
O4 C20 O5 C18 9.6(2) . . . . ?
O5 C18 C19 C14 -179.9(2) . . . . ?
O5 C20 O4 C17 -10.3(3) . . . . ?
